data_4076959
loop_
_publ_author_name
'Khorobkov, Ilia'
'Gambarotta, Sandro'
'Yap, Glenn P. A.'
'Budzelaar, Peter H. M.'

_publ_section_title
;
 Reversible Alkylation at the Pyridine Nitrogen in a\a,\a-Diimine Pyridine
 Ligand System
;
_journal_issue 15
_journal_name_full Organometallics
_journal_page_first 3088
_journal_paper_doi 10.1021/om020349q
_journal_volume 21
_journal_year 2002
_chemical_formula_sum 'C36 H51 Li N3 O0.5'
_chemical_formula_weight 540.74
_chemical_name_systematic
; 
 ? 
;
_space_group_IT_number 2
_symmetry_cell_setting triclinic
_symmetry_space_group_name_Hall '-P 1'
_symmetry_space_group_name_H-M 'P -1'
_atom_sites_solution_hydrogens geom
_atom_sites_solution_primary direct
_atom_sites_solution_secondary difmap
_audit_creation_method SHELXL-97
_cell_angle_alpha 78.967(4)
_cell_angle_beta 78.807(4)
_cell_angle_gamma 74.136(4)
_cell_formula_units_Z 4
_cell_length_a 13.100(3)
_cell_length_b 15.117(3)
_cell_length_c 18.277(4)
_cell_measurement_reflns_used 'reflections from 60 data frames'
_cell_measurement_temperature 203(2)
_cell_measurement_theta_max 21.0
_cell_measurement_theta_min 1.47
_cell_volume 3378.5(13)
_computing_cell_refinement 'Bruker SMART'
_computing_data_collection 'Bruker SMART'
_computing_data_reduction 'Bruker SAINT'
_computing_molecular_graphics 'Bruker SHELXTL'
_computing_publication_material 'Bruker SHELXTL'
_computing_structure_refinement 'SHELXL-97 (Sheldrick, 1997)'
_computing_structure_solution 'SHELXS-97 (Sheldrick, 1990)'
_diffrn_ambient_temperature 203(2)
_diffrn_measured_fraction_theta_full 0.939
_diffrn_measured_fraction_theta_max 0.939
_diffrn_measurement_device_type 'CCD area detector'
_diffrn_measurement_method 'phi and omega scans'
_diffrn_radiation_monochromator graphite
_diffrn_radiation_source 'fine-focus sealed tube'
_diffrn_radiation_type MoK\a
_diffrn_radiation_wavelength 0.71073
_diffrn_reflns_av_R_equivalents 0.0782
_diffrn_reflns_av_sigmaI/netI 0.0934
_diffrn_reflns_limit_h_max 13
_diffrn_reflns_limit_h_min -12
_diffrn_reflns_limit_k_max 15
_diffrn_reflns_limit_k_min -14
_diffrn_reflns_limit_l_max 18
_diffrn_reflns_limit_l_min 0
_diffrn_reflns_number 19879
_diffrn_reflns_theta_full 21.00
_diffrn_reflns_theta_max 21.00
_diffrn_reflns_theta_min 1.15
_diffrn_standards_decay_% <1
_diffrn_standards_number '50 standard frames at start and end'
_exptl_absorpt_coefficient_mu 0.062
_exptl_absorpt_correction_T_max 1.000000
_exptl_absorpt_correction_T_min 0.829674
_exptl_absorpt_correction_type multi-scan
_exptl_absorpt_process_details 'Blessing,R., Acta Cryst. (1995) A51 33-38.'
_exptl_crystal_colour red
_exptl_crystal_density_diffrn 1.063
_exptl_crystal_density_meas 0
_exptl_crystal_density_method 'not measured'
_exptl_crystal_description plate
_exptl_crystal_F_000 1180
_exptl_crystal_size_max 0.30
_exptl_crystal_size_mid 0.25
_exptl_crystal_size_min 0.05
_refine_diff_density_max 0.360
_refine_diff_density_min -0.342
_refine_diff_density_rms 0.044
_refine_ls_extinction_method none
_refine_ls_goodness_of_fit_ref 1.074
_refine_ls_hydrogen_treatment mixed
_refine_ls_matrix_type full
_refine_ls_number_parameters 730
_refine_ls_number_reflns 6831
_refine_ls_number_restraints 0
_refine_ls_restrained_S_all 1.074
_refine_ls_R_factor_all 0.1289
_refine_ls_R_factor_gt 0.0776
_refine_ls_shift/su_max 0.015
_refine_ls_shift/su_mean 0.001
_refine_ls_structure_factor_coef Fsqd
_refine_ls_weighting_details 'calc w=1/[\s^2^(Fo^2^)+(0.0455P)^2^+4.9419P] where P=(Fo^2^+2Fc^2^)/3'
_refine_ls_weighting_scheme calc
_refine_ls_wR_factor_gt 0.1550
_refine_ls_wR_factor_ref 0.1786
_reflns_number_gt 4340
_reflns_number_total 6831
_reflns_threshold_expression >2sigma(I)
_cod_data_source_file om020349q.cif
_cod_data_source_block sg2056
_cod_depositor_comments
;
The following automatic conversions were performed:

'_symmetry_cell_setting' value 'Triclinic' changed to 'triclinic'
according to /home/saulius/struct/CIF-dictionaries/cif_core.dic
dictionary named 'cif_core.dic' version 2.4.1 from 2010-06-29.

Automatic conversion script
Id: cif_fix_values 1715 2011-07-08 13:25:40Z adriana 
;
_cod_original_cell_volume 3378.6(12)
_cod_original_sg_symbol_H-M P-1
_cod_original_formula_sum 'C36 H51 Li N3 O0.50'
_cod_database_code 4076959

loop_
_symmetry_equiv_pos_as_xyz
'x, y, z'
'-x, -y, -z'

loop_
_atom_site_label
_atom_site_type_symbol
_atom_site_fract_x
_atom_site_fract_y
_atom_site_fract_z
_atom_site_U_iso_or_equiv
_atom_site_adp_type
_atom_site_occupancy
_atom_site_symmetry_multiplicity
_atom_site_calc_flag
_atom_site_refinement_flags
Li1 Li 0.6754(7) 1.1186(6) 0.2671(5) 0.042(2) Uani 1 1 d .
Li2 Li 0.7337(7) 0.6665(6) 0.2019(5) 0.039(2) Uani 1 1 d .
O1 O 0.6763(4) 1.2499(3) 0.2246(3) 0.0748(15) Uani 1 1 d .
N1 N 0.5117(3) 1.1154(3) 0.2869(2) 0.0310(11) Uani 1 1 d .
N2 N 0.6951(3) 0.9836(3) 0.2513(2) 0.0323(11) Uani 1 1 d .
N3 N 0.8298(3) 1.0606(3) 0.3009(2) 0.0339(11) Uani 1 1 d .
N4 N 0.5813(3) 0.6648(3) 0.1813(2) 0.0301(11) Uani 1 1 d .
N5 N 0.7815(3) 0.6040(3) 0.1083(2) 0.0295(11) Uani 1 1 d .
N6 N 0.8921(3) 0.5924(3) 0.2228(2) 0.0301(11) Uani 1 1 d .
C1 C 0.7257(4) 0.9811(4) 0.1685(3) 0.0469(16) Uani 1 1 d .
H1A H 0.7358 0.9182 0.1586 0.070 Uiso 1 1 calc R
H1B H 0.7919 1.0007 0.1509 0.070 Uiso 1 1 calc R
H1C H 0.6692 1.0226 0.1423 0.070 Uiso 1 1 calc R
C2 C 0.3792(4) 1.2545(4) 0.2400(3) 0.0378(14) Uani 1 1 d .
C3 C 0.2973(5) 1.3321(4) 0.2552(4) 0.0550(18) Uani 1 1 d .
H3A H 0.2695 1.3741 0.2147 0.066 Uiso 1 1 calc R
C4 C 0.2555(5) 1.3500(5) 0.3273(4) 0.0596(18) Uani 1 1 d .
H4A H 0.2009 1.4038 0.3358 0.071 Uiso 1 1 calc R
C5 C 0.2949(5) 1.2874(5) 0.3874(4) 0.0541(17) Uani 1 1 d .
H5A H 0.2663 1.2993 0.4368 0.065 Uiso 1 1 calc R
C6 C 0.3762(5) 1.2074(4) 0.3761(3) 0.0417(15) Uani 1 1 d .
C7 C 0.4202(4) 1.1907(4) 0.3017(3) 0.0304(13) Uani 1 1 d .
C8 C 0.4214(5) 1.2339(4) 0.1596(3) 0.0515(17) Uani 1 1 d .
H8A H 0.4955 1.1944 0.1589 0.062 Uiso 1 1 calc R
C9 C 0.3549(6) 1.1805(6) 0.1336(4) 0.085(2) Uani 1 1 d .
H9A H 0.3512 1.1247 0.1694 0.128 Uiso 1 1 calc R
H9B H 0.3882 1.1635 0.0843 0.128 Uiso 1 1 calc R
H9C H 0.2830 1.2193 0.1305 0.128 Uiso 1 1 calc R
C10 C 0.4258(7) 1.3223(5) 0.1018(4) 0.108(3) Uani 1 1 d .
H10A H 0.4679 1.3571 0.1175 0.162 Uiso 1 1 calc R
H10B H 0.3535 1.3605 0.0990 0.162 Uiso 1 1 calc R
H10C H 0.4586 1.3048 0.0527 0.162 Uiso 1 1 calc R
C11 C 0.4177(6) 1.1402(5) 0.4452(3) 0.0630(19) Uani 1 1 d .
H11A H 0.4641 1.0827 0.4270 0.076 Uiso 1 1 calc R
C12 C 0.3291(7) 1.1127(6) 0.5053(4) 0.107(3) Uani 1 1 d .
H12A H 0.3607 1.0708 0.5467 0.161 Uiso 1 1 calc R
H12B H 0.2887 1.0819 0.4837 0.161 Uiso 1 1 calc R
H12C H 0.2815 1.1680 0.5237 0.161 Uiso 1 1 calc R
C13 C 0.4855(7) 1.1810(7) 0.4810(5) 0.124(4) Uani 1 1 d .
H13A H 0.5106 1.1376 0.5240 0.187 Uiso 1 1 calc R
H13B H 0.4428 1.2390 0.4975 0.187 Uiso 1 1 calc R
H13C H 0.5465 1.1925 0.4444 0.187 Uiso 1 1 calc R
C14 C 0.5004(4) 1.0300(4) 0.2928(3) 0.0313(14) Uani 1 1 d .
C15 C 0.3918(4) 1.0068(4) 0.3129(3) 0.0459(16) Uani 1 1 d .
H15A H 0.3361 1.0630 0.3206 0.069 Uiso 1 1 calc R
H15B H 0.3907 0.9623 0.3588 0.069 Uiso 1 1 calc R
H15C H 0.3791 0.9803 0.2721 0.069 Uiso 1 1 calc R
C16 C 0.5933(4) 0.9556(4) 0.2791(3) 0.0300(13) Uani 1 1 d .
C17 C 0.5993(5) 0.8613(4) 0.2930(3) 0.0374(15) Uani 1 1 d .
H17A H 0.5362 0.8407 0.2993 0.045 Uiso 1 1 calc R
C18 C 0.6973(5) 0.7962(4) 0.2980(3) 0.0369(14) Uani 1 1 d .
H18A H 0.7047 0.7330 0.2964 0.044 Uiso 1 1 calc R
C19 C 0.7854(4) 0.8294(4) 0.3057(3) 0.0356(14) Uani 1 1 d .
H19A H 0.8476 0.7869 0.3205 0.043 Uiso 1 1 calc R
C20 C 0.7810(4) 0.9236(4) 0.2918(3) 0.0331(14) Uani 1 1 d .
C21 C 0.8523(4) 0.9688(4) 0.3121(3) 0.0335(14) Uani 1 1 d .
C22 C 0.9503(4) 0.9084(4) 0.3456(3) 0.0483(16) Uani 1 1 d .
H22A H 0.9912 0.9476 0.3567 0.073 Uiso 1 1 calc R
H22B H 0.9948 0.8685 0.3099 0.073 Uiso 1 1 calc R
H22C H 0.9275 0.8704 0.3918 0.073 Uiso 1 1 calc R
C23 C 0.9842(5) 1.1310(4) 0.2569(3) 0.0429(15) Uani 1 1 d .
C24 C 1.0586(5) 1.1726(4) 0.2723(4) 0.0555(18) Uani 1 1 d .
H24A H 1.1126 1.1873 0.2335 0.067 Uiso 1 1 calc R
C25 C 1.0548(5) 1.1926(4) 0.3437(4) 0.0563(18) Uani 1 1 d .
H25A H 1.1066 1.2196 0.3533 0.068 Uiso 1 1 calc R
C26 C 0.9744(5) 1.1728(4) 0.4009(3) 0.0494(16) Uani 1 1 d .
H26A H 0.9711 1.1881 0.4489 0.059 Uiso 1 1 calc R
C27 C 0.8975(4) 1.1302(4) 0.3885(3) 0.0392(15) Uani 1 1 d .
C28 C 0.9057(4) 1.1051(4) 0.3169(3) 0.0367(14) Uani 1 1 d .
C29 C 0.9891(5) 1.1112(4) 0.1776(3) 0.0535(17) Uani 1 1 d .
H29A H 0.9195 1.0993 0.1745 0.064 Uiso 1 1 calc R
C30 C 1.0768(7) 1.0256(5) 0.1597(4) 0.099(3) Uani 1 1 d .
H30A H 1.0671 0.9730 0.1978 0.149 Uiso 1 1 calc R
H30B H 1.1463 1.0369 0.1593 0.149 Uiso 1 1 calc R
H30C H 1.0729 1.0121 0.1107 0.149 Uiso 1 1 calc R
C31 C 1.0067(6) 1.1939(5) 0.1156(4) 0.083(2) Uani 1 1 d .
H31A H 1.0092 1.1775 0.0664 0.124 Uiso 1 1 calc R
H31B H 1.0739 1.2078 0.1180 0.124 Uiso 1 1 calc R
H31C H 0.9480 1.2481 0.1236 0.124 Uiso 1 1 calc R
C32 C 0.8088(5) 1.1129(4) 0.4530(3) 0.0440(16) Uani 1 1 d .
H32A H 0.7573 1.0899 0.4330 0.053 Uiso 1 1 calc R
C33 C 0.8516(5) 1.0398(5) 0.5178(4) 0.081(2) Uani 1 1 d .
H33A H 0.8907 0.9826 0.4985 0.121 Uiso 1 1 calc R
H33B H 0.7920 1.0283 0.5558 0.121 Uiso 1 1 calc R
H33C H 0.8992 1.0626 0.5400 0.121 Uiso 1 1 calc R
C34 C 0.7476(6) 1.2024(5) 0.4852(4) 0.081(2) Uani 1 1 d .
H34A H 0.7198 1.2496 0.4450 0.121 Uiso 1 1 calc R
H34B H 0.7957 1.2243 0.5076 0.121 Uiso 1 1 calc R
H34C H 0.6885 1.1901 0.5234 0.121 Uiso 1 1 calc R
C35 C 0.7017(10) 1.2995(6) 0.1555(6) 0.156(5) Uani 1 1 d .
H35A H 0.7667 1.3199 0.1548 0.187 Uiso 1 1 calc R
H35B H 0.6432 1.3548 0.1465 0.187 Uiso 1 1 calc R
C36 C 0.7210(8) 1.2367(7) 0.0903(5) 0.138(4) Uani 1 1 d .
H36A H 0.7388 1.2726 0.0418 0.207 Uiso 1 1 calc R
H36B H 0.6562 1.2171 0.0908 0.207 Uiso 1 1 calc R
H36C H 0.7795 1.1824 0.0989 0.207 Uiso 1 1 calc R
C37 C 0.6328(9) 1.3134(6) 0.2790(5) 0.124(4) Uani 1 1 d .
H37A H 0.6153 1.2791 0.3290 0.149 Uiso 1 1 calc R
H37B H 0.5670 1.3576 0.2649 0.149 Uiso 1 1 calc R
C38 C 0.7180(9) 1.3653(6) 0.2800(5) 0.149(5) Uani 1 1 d .
H38A H 0.6909 1.4085 0.3163 0.223 Uiso 1 1 calc R
H38B H 0.7343 1.3992 0.2302 0.223 Uiso 1 1 calc R
H38C H 0.7826 1.3209 0.2940 0.223 Uiso 1 1 calc R
C39 C 0.8083(5) 0.6776(4) 0.0454(3) 0.0454(16) Uani 1 1 d .
H39A H 0.8318 0.6516 -0.0013 0.068 Uiso 1 1 calc R
H39B H 0.8652 0.7004 0.0566 0.068 Uiso 1 1 calc R
H39C H 0.7451 0.7286 0.0404 0.068 Uiso 1 1 calc R
C40 C 1.0401(4) 0.6474(4) 0.2487(3) 0.0380(15) Uani 1 1 d .
C41 C 1.0933(5) 0.6644(4) 0.3015(4) 0.0526(17) Uani 1 1 d .
H41A H 1.1509 0.6927 0.2843 0.063 Uiso 1 1 calc R
C42 C 1.0643(5) 0.6412(4) 0.3787(4) 0.0600(19) Uani 1 1 d .
H42A H 1.1011 0.6540 0.4132 0.072 Uiso 1 1 calc R
C43 C 0.9798(5) 0.5986(4) 0.4039(3) 0.0505(17) Uani 1 1 d .
H43A H 0.9593 0.5830 0.4560 0.061 Uiso 1 1 calc R
C44 C 0.9247(4) 0.5784(4) 0.3534(3) 0.0378(15) Uani 1 1 d .
C45 C 0.9540(4) 0.6038(3) 0.2759(3) 0.0327(14) Uani 1 1 d .
C46 C 1.0728(4) 0.6783(4) 0.1653(3) 0.0469(16) Uani 1 1 d .
H46A H 1.0440 0.6436 0.1368 0.056 Uiso 1 1 calc R
C47 C 1.1963(5) 0.6551(6) 0.1424(4) 0.096(3) Uani 1 1 d .
H47A H 1.2258 0.5892 0.1568 0.144 Uiso 1 1 calc R
H47B H 1.2267 0.6904 0.1677 0.144 Uiso 1 1 calc R
H47C H 1.2136 0.6712 0.0882 0.144 Uiso 1 1 calc R
C48 C 1.0226(7) 0.7813(5) 0.1439(4) 0.099(3) Uani 1 1 d .
H48A H 0.9455 0.7936 0.1590 0.149 Uiso 1 1 calc R
H48B H 1.0386 0.7984 0.0897 0.149 Uiso 1 1 calc R
H48C H 1.0518 0.8175 0.1692 0.149 Uiso 1 1 calc R
C49 C 0.8381(5) 0.5249(4) 0.3837(3) 0.0418(15) Uani 1 1 d .
H49A H 0.7887 0.5395 0.3460 0.050 Uiso 1 1 calc R
C50 C 0.8907(5) 0.4203(4) 0.3911(4) 0.067(2) Uani 1 1 d .
H50A H 0.8361 0.3859 0.4101 0.100 Uiso 1 1 calc R
H50B H 0.9426 0.4046 0.4258 0.100 Uiso 1 1 calc R
H50C H 0.9268 0.4042 0.3421 0.100 Uiso 1 1 calc R
C51 C 0.7715(5) 0.5501(5) 0.4586(3) 0.069(2) Uani 1 1 d .
H51A H 0.7384 0.6163 0.4530 0.104 Uiso 1 1 calc R
H51B H 0.8177 0.5340 0.4971 0.104 Uiso 1 1 calc R
H51C H 0.7161 0.5159 0.4731 0.104 Uiso 1 1 calc R
C52 C 0.9328(4) 0.5281(3) 0.1777(3) 0.0304(13) Uani 1 1 d .
C53 C 1.0381(4) 0.4562(4) 0.1850(3) 0.0419(15) Uani 1 1 d .
H53A H 1.0674 0.4645 0.2274 0.063 Uiso 1 1 calc R
H53B H 1.0885 0.4638 0.1392 0.063 Uiso 1 1 calc R
H53C H 1.0259 0.3944 0.1932 0.063 Uiso 1 1 calc R
C54 C 0.8757(4) 0.5275(3) 0.1178(3) 0.0286(13) Uani 1 1 d .
C55 C 0.9034(4) 0.4640(3) 0.0682(3) 0.0327(14) Uani 1 1 d .
H55A H 0.9721 0.4233 0.0642 0.039 Uiso 1 1 calc R
C56 C 0.8290(5) 0.4597(4) 0.0234(3) 0.0392(15) Uani 1 1 d .
H56A H 0.8506 0.4263 -0.0176 0.047 Uiso 1 1 calc R
C57 C 0.7218(5) 0.5071(4) 0.0424(3) 0.0354(14) Uani 1 1 d .
H57A H 0.6682 0.4958 0.0205 0.042 Uiso 1 1 calc R
C58 C 0.6933(4) 0.5704(3) 0.0931(3) 0.0284(13) Uani 1 1 d .
C59 C 0.5898(4) 0.6090(3) 0.1313(3) 0.0288(13) Uani 1 1 d .
C60 C 0.4920(4) 0.5857(4) 0.1130(3) 0.0404(15) Uani 1 1 d .
H60A H 0.4277 0.6168 0.1434 0.061 Uiso 1 1 calc R
H60B H 0.4998 0.5190 0.1241 0.061 Uiso 1 1 calc R
H60C H 0.4865 0.6065 0.0600 0.061 Uiso 1 1 calc R
C61 C 0.4215(4) 0.7956(4) 0.1716(3) 0.0334(14) Uani 1 1 d .
C62 C 0.3250(5) 0.8471(4) 0.2061(3) 0.0446(16) Uani 1 1 d .
H62A H 0.2883 0.9020 0.1789 0.053 Uiso 1 1 calc R
C63 C 0.2817(5) 0.8191(4) 0.2799(4) 0.0500(17) Uani 1 1 d .
H63A H 0.2174 0.8553 0.3028 0.060 Uiso 1 1 calc R
C64 C 0.3350(5) 0.7370(5) 0.3189(3) 0.0452(16) Uani 1 1 d .
H64A H 0.3051 0.7174 0.3684 0.054 Uiso 1 1 calc R
C65 C 0.4308(4) 0.6829(4) 0.2873(3) 0.0378(15) Uani 1 1 d .
C66 C 0.4761(4) 0.7125(4) 0.2131(3) 0.0303(13) Uani 1 1 d .
C67 C 0.4674(4) 0.8308(4) 0.0913(3) 0.0411(15) Uani 1 1 d .
H67A H 0.5138 0.7761 0.0689 0.049 Uiso 1 1 calc R
C68 C 0.3818(5) 0.8790(5) 0.0397(4) 0.075(2) Uani 1 1 d .
H68A H 0.3373 0.8373 0.0394 0.113 Uiso 1 1 calc R
H68B H 0.4169 0.8947 -0.0112 0.113 Uiso 1 1 calc R
H68C H 0.3374 0.9352 0.0584 0.113 Uiso 1 1 calc R
C69 C 0.5392(5) 0.8953(4) 0.0928(3) 0.065(2) Uani 1 1 d .
H69A H 0.5925 0.8640 0.1254 0.097 Uiso 1 1 calc R
H69B H 0.4955 0.9516 0.1117 0.097 Uiso 1 1 calc R
H69C H 0.5749 0.9111 0.0421 0.097 Uiso 1 1 calc R
C70 C 0.4836(5) 0.5910(4) 0.3317(3) 0.0546(18) Uani 1 1 d .
H70A H 0.5543 0.5658 0.3025 0.066 Uiso 1 1 calc R
C71 C 0.4160(6) 0.5196(5) 0.3426(4) 0.080(2) Uani 1 1 d .
H71A H 0.4043 0.5112 0.2938 0.120 Uiso 1 1 calc R
H71B H 0.3473 0.5418 0.3729 0.120 Uiso 1 1 calc R
H71C H 0.4536 0.4607 0.3679 0.120 Uiso 1 1 calc R
C72 C 0.5020(6) 0.6041(6) 0.4089(4) 0.096(3) Uani 1 1 d .
H72A H 0.5447 0.6492 0.4021 0.144 Uiso 1 1 calc R
H72B H 0.5395 0.5452 0.4342 0.144 Uiso 1 1 calc R
H72C H 0.4333 0.6263 0.4392 0.144 Uiso 1 1 calc R

loop_
_atom_site_aniso_label
_atom_site_aniso_U_11
_atom_site_aniso_U_22
_atom_site_aniso_U_33
_atom_site_aniso_U_23
_atom_site_aniso_U_13
_atom_site_aniso_U_12
Li1 0.037(6) 0.041(6) 0.048(6) -0.010(5) -0.005(5) -0.009(5)
Li2 0.031(6) 0.041(6) 0.041(6) -0.010(4) -0.004(4) 0.001(5)
O1 0.114(4) 0.039(3) 0.075(3) 0.012(3) -0.034(3) -0.025(3)
N1 0.033(3) 0.030(3) 0.030(3) -0.002(2) -0.009(2) -0.007(3)
N2 0.033(3) 0.033(3) 0.031(3) -0.004(2) -0.005(2) -0.009(2)
N3 0.034(3) 0.030(3) 0.038(3) -0.004(2) -0.005(2) -0.008(2)
N4 0.029(3) 0.033(3) 0.029(3) -0.003(2) -0.004(2) -0.009(2)
N5 0.026(3) 0.027(3) 0.034(3) -0.001(2) -0.007(2) -0.004(2)
N6 0.028(3) 0.029(3) 0.033(3) -0.007(2) -0.004(2) -0.005(2)
C1 0.044(4) 0.055(4) 0.042(4) -0.002(3) -0.005(3) -0.018(3)
C2 0.031(4) 0.037(4) 0.045(4) -0.005(3) -0.009(3) -0.005(3)
C3 0.040(4) 0.044(4) 0.076(5) -0.001(4) -0.024(4) 0.003(4)
C4 0.039(4) 0.053(5) 0.087(6) -0.029(4) -0.016(4) 0.006(3)
C5 0.041(4) 0.070(5) 0.060(5) -0.035(4) -0.009(4) -0.010(4)
C6 0.038(4) 0.046(4) 0.045(4) -0.018(3) -0.010(3) -0.007(3)
C7 0.029(3) 0.030(3) 0.034(4) -0.006(3) -0.008(3) -0.008(3)
C8 0.043(4) 0.061(4) 0.037(4) 0.010(3) -0.011(3) 0.001(3)
C9 0.084(6) 0.137(7) 0.048(5) -0.035(4) -0.005(4) -0.038(6)
C10 0.147(8) 0.085(6) 0.067(5) 0.025(4) -0.002(5) -0.022(6)
C11 0.077(5) 0.067(5) 0.039(4) -0.018(3) -0.005(4) -0.003(4)
C12 0.133(8) 0.139(8) 0.059(5) 0.014(5) -0.004(5) -0.076(7)
C13 0.115(8) 0.188(10) 0.094(7) 0.041(6) -0.064(6) -0.085(8)
C14 0.034(4) 0.039(4) 0.023(3) -0.005(3) -0.006(3) -0.011(3)
C15 0.039(4) 0.050(4) 0.051(4) -0.015(3) -0.002(3) -0.013(3)
C16 0.031(4) 0.033(4) 0.026(3) -0.002(3) -0.006(3) -0.009(3)
C17 0.050(4) 0.038(4) 0.028(3) -0.005(3) -0.007(3) -0.017(3)
C18 0.050(4) 0.021(3) 0.039(3) -0.010(3) -0.005(3) -0.005(3)
C19 0.039(4) 0.033(4) 0.030(3) -0.006(3) -0.005(3) 0.000(3)
C20 0.038(4) 0.026(4) 0.033(3) 0.000(3) -0.009(3) -0.005(3)
C21 0.036(4) 0.033(4) 0.027(3) -0.003(3) -0.006(3) -0.002(3)
C22 0.044(4) 0.039(4) 0.063(4) -0.004(3) -0.023(3) -0.005(3)
C23 0.040(4) 0.039(4) 0.049(4) -0.003(3) -0.010(3) -0.009(3)
C24 0.042(4) 0.056(4) 0.071(5) -0.003(4) -0.006(4) -0.022(4)
C25 0.046(4) 0.045(4) 0.086(5) -0.007(4) -0.019(4) -0.021(3)
C26 0.053(4) 0.050(4) 0.054(4) -0.010(3) -0.016(3) -0.019(4)
C27 0.039(4) 0.035(4) 0.048(4) -0.003(3) -0.013(3) -0.012(3)
C28 0.032(4) 0.033(3) 0.047(4) -0.002(3) -0.009(3) -0.010(3)
C29 0.043(4) 0.054(4) 0.060(5) -0.003(3) 0.003(3) -0.016(4)
C30 0.124(8) 0.069(6) 0.089(6) -0.022(4) -0.002(5) 0.002(5)
C31 0.090(6) 0.087(6) 0.065(5) 0.016(4) -0.008(4) -0.032(5)
C32 0.039(4) 0.062(4) 0.040(4) -0.020(3) -0.004(3) -0.021(3)
C33 0.065(5) 0.096(6) 0.064(5) 0.015(4) 0.003(4) -0.018(5)
C34 0.075(6) 0.080(6) 0.086(5) -0.034(4) 0.012(4) -0.021(5)
C35 0.225(13) 0.069(7) 0.165(11) -0.049(7) 0.065(9) -0.066(8)
C36 0.161(10) 0.133(9) 0.114(8) 0.024(7) -0.009(7) -0.065(8)
C37 0.227(12) 0.091(7) 0.074(6) -0.017(5) -0.019(7) -0.070(8)
C38 0.262(13) 0.080(6) 0.167(9) 0.032(6) -0.131(9) -0.112(8)
C39 0.049(4) 0.038(4) 0.047(4) 0.004(3) -0.009(3) -0.013(3)
C40 0.032(4) 0.040(4) 0.049(4) -0.014(3) -0.013(3) -0.009(3)
C41 0.045(4) 0.046(4) 0.074(5) -0.008(3) -0.020(4) -0.015(3)
C42 0.067(5) 0.060(5) 0.066(5) -0.007(4) -0.039(4) -0.020(4)
C43 0.068(5) 0.043(4) 0.046(4) -0.001(3) -0.025(4) -0.016(4)
C44 0.043(4) 0.031(4) 0.042(4) -0.004(3) -0.017(3) -0.007(3)
C45 0.031(3) 0.030(3) 0.040(4) -0.013(3) -0.015(3) 0.000(3)
C46 0.040(4) 0.053(4) 0.051(4) -0.018(3) 0.003(3) -0.017(3)
C47 0.053(5) 0.176(9) 0.086(6) -0.059(5) 0.014(4) -0.061(6)
C48 0.178(9) 0.061(5) 0.042(4) 0.003(4) 0.011(5) -0.028(6)
C49 0.049(4) 0.044(4) 0.034(4) 0.002(3) -0.015(3) -0.012(3)
C50 0.078(5) 0.043(4) 0.080(5) 0.001(3) -0.014(4) -0.020(4)
C51 0.068(5) 0.085(5) 0.053(4) -0.012(4) -0.005(4) -0.018(4)
C52 0.030(3) 0.025(3) 0.034(3) -0.003(3) -0.002(3) -0.008(3)
C53 0.034(4) 0.035(4) 0.053(4) -0.009(3) -0.013(3) 0.003(3)
C54 0.030(3) 0.033(3) 0.023(3) -0.007(3) -0.002(3) -0.007(3)
C55 0.028(3) 0.033(3) 0.034(3) -0.008(3) 0.002(3) -0.003(3)
C56 0.047(4) 0.043(4) 0.028(3) -0.011(3) 0.000(3) -0.012(3)
C57 0.039(4) 0.038(4) 0.030(3) -0.003(3) -0.011(3) -0.009(3)
C58 0.032(4) 0.030(3) 0.023(3) -0.001(3) -0.008(3) -0.006(3)
C59 0.033(4) 0.026(3) 0.026(3) 0.009(3) -0.012(3) -0.009(3)
C60 0.038(4) 0.048(4) 0.040(4) -0.009(3) -0.007(3) -0.017(3)
C61 0.030(4) 0.038(4) 0.038(4) -0.013(3) -0.010(3) -0.009(3)
C62 0.037(4) 0.041(4) 0.061(5) -0.016(3) -0.013(3) -0.009(3)
C63 0.031(4) 0.056(5) 0.068(5) -0.032(4) 0.002(4) -0.011(4)
C64 0.043(4) 0.069(5) 0.032(4) -0.022(3) 0.007(3) -0.026(4)
C65 0.034(4) 0.048(4) 0.035(4) -0.007(3) -0.002(3) -0.018(3)
C66 0.024(3) 0.034(4) 0.037(3) -0.012(3) -0.004(3) -0.010(3)
C67 0.046(4) 0.037(4) 0.041(4) -0.006(3) -0.014(3) -0.005(3)
C68 0.068(5) 0.090(6) 0.063(5) 0.008(4) -0.030(4) -0.011(4)
C69 0.079(5) 0.072(5) 0.051(4) -0.007(3) -0.004(4) -0.036(4)
C70 0.043(4) 0.069(5) 0.041(4) 0.008(3) 0.005(3) -0.014(4)
C71 0.098(6) 0.061(5) 0.075(5) 0.009(4) -0.004(4) -0.030(5)
C72 0.102(7) 0.123(7) 0.073(6) 0.025(5) -0.037(5) -0.053(6)

loop_
_atom_type_symbol
_atom_type_description
_atom_type_scat_dispersion_real
_atom_type_scat_dispersion_imag
_atom_type_scat_source
C C 0.0033 0.0016 'International Tables Vol C Tables 4.2.6.8 and 6.1.1.4'
H H 0.0000 0.0000 'International Tables Vol C Tables 4.2.6.8 and 6.1.1.4'
Li Li -0.0003 0.0001 'International Tables Vol C Tables 4.2.6.8 and 6.1.1.4'
N N 0.0061 0.0033 'International Tables Vol C Tables 4.2.6.8 and 6.1.1.4'
O O 0.0106 0.0060 'International Tables Vol C Tables 4.2.6.8 and 6.1.1.4'

loop_
_geom_angle_atom_site_label_1
_geom_angle_atom_site_label_2
_geom_angle_atom_site_label_3
_geom_angle
O1 Li1 N2 149.7(5)
O1 Li1 N1 105.1(5)
N2 Li1 N1 81.6(4)
O1 Li1 N3 104.2(4)
N2 Li1 N3 81.2(4)
N1 Li1 N3 146.5(5)
N5 Li2 N4 81.5(4)
N5 Li2 N6 81.6(4)
N4 Li2 N6 149.2(5)
N5 Li2 C18 161.0(4)
N4 Li2 C18 106.2(4)
N6 Li2 C18 98.0(4)
C35 O1 C37 108.9(6)
C35 O1 Li1 137.6(6)
C37 O1 Li1 113.4(5)
C14 N1 C7 120.6(4)
C14 N1 Li1 111.6(4)
C7 N1 Li1 127.4(4)
C20 N2 C16 110.9(4)
C20 N2 C1 110.3(4)
C16 N2 C1 110.4(4)
C20 N2 Li1 108.8(4)
C16 N2 Li1 109.5(4)
C1 N2 Li1 106.8(4)
C21 N3 C28 118.2(4)
C21 N3 Li1 111.2(4)
C28 N3 Li1 130.5(4)
C59 N4 C66 118.7(4)
C59 N4 Li2 111.2(4)
C66 N4 Li2 130.1(4)
C54 N5 C58 110.7(4)
C54 N5 C39 110.4(4)
C58 N5 C39 110.1(4)
C54 N5 Li2 110.0(4)
C58 N5 Li2 109.9(4)
C39 N5 Li2 105.7(4)
C52 N6 C45 120.3(4)
C52 N6 Li2 110.2(4)
C45 N6 Li2 129.5(4)
C3 C2 C7 118.5(5)
C3 C2 C8 121.6(5)
C7 C2 C8 119.8(5)
C4 C3 C2 122.5(6)
C3 C4 C5 119.0(6)
C4 C5 C6 121.5(6)
C5 C6 C7 119.0(5)
C5 C6 C11 119.3(5)
C7 C6 C11 121.6(5)
C6 C7 C2 119.5(5)
C6 C7 N1 121.1(5)
C2 C7 N1 119.2(5)
C2 C8 C9 112.0(5)
C2 C8 C10 113.1(6)
C9 C8 C10 108.4(6)
C13 C11 C12 108.9(6)
C13 C11 C6 111.0(6)
C12 C11 C6 113.9(6)
N1 C14 C16 119.5(5)
N1 C14 C15 122.6(5)
C16 C14 C15 117.8(5)
C17 C16 C14 127.6(5)
C17 C16 N2 116.8(5)
C14 C16 N2 115.5(4)
C16 C17 C18 121.2(5)
C17 C18 C19 117.2(5)
C17 C18 Li2 111.8(4)
C19 C18 Li2 118.0(4)
C20 C19 C18 121.0(5)
C19 C20 C21 127.0(5)
C19 C20 N2 116.7(5)
C21 C20 N2 116.3(4)
N3 C21 C20 118.7(5)
N3 C21 C22 123.2(5)
C20 C21 C22 118.1(5)
C24 C23 C28 118.9(5)
C24 C23 C29 120.3(5)
C28 C23 C29 120.8(5)
C25 C24 C23 121.3(6)
C24 C25 C26 119.8(6)
C25 C26 C27 121.3(6)
C26 C27 C28 118.5(5)
C26 C27 C32 118.9(5)
C28 C27 C32 122.6(5)
C27 C28 C23 119.9(5)
C27 C28 N3 121.1(5)
C23 C28 N3 118.7(5)
C30 C29 C23 112.1(5)
C30 C29 C31 108.2(5)
C23 C29 C31 113.0(5)
C27 C32 C34 111.6(5)
C27 C32 C33 112.5(5)
C34 C32 C33 108.2(5)
O1 C35 C36 110.3(7)
O1 C37 C38 107.7(8)
C41 C40 C45 117.8(5)
C41 C40 C46 119.6(5)
C45 C40 C46 122.5(5)
C42 C41 C40 122.4(5)
C43 C42 C41 118.7(6)
C42 C43 C44 121.4(6)
C43 C44 C45 119.0(5)
C43 C44 C49 119.4(5)
C45 C44 C49 121.6(5)
C44 C45 C40 120.7(5)
C44 C45 N6 120.4(5)
C40 C45 N6 118.7(5)
C40 C46 C48 110.6(5)
C40 C46 C47 112.1(5)
C48 C46 C47 111.5(6)
C51 C49 C44 113.9(5)
C51 C49 C50 110.3(5)
C44 C49 C50 109.1(5)
N6 C52 C54 118.8(5)
N6 C52 C53 123.0(5)
C54 C52 C53 118.3(5)
C55 C54 C52 126.6(5)
C55 C54 N5 117.5(5)
C52 C54 N5 115.9(4)
C54 C55 C56 120.2(5)
C57 C56 C55 117.5(5)
C58 C57 C56 121.1(5)
C57 C58 C59 128.7(5)
C57 C58 N5 115.9(5)
C59 C58 N5 115.4(4)
N4 C59 C58 118.8(5)
N4 C59 C60 122.2(5)
C58 C59 C60 119.1(5)
C62 C61 C66 118.7(5)
C62 C61 C67 119.5(5)
C66 C61 C67 121.7(5)
C63 C62 C61 121.6(6)
C64 C63 C62 118.8(6)
C63 C64 C65 122.1(5)
C64 C65 C66 119.1(5)
C64 C65 C70 119.8(5)
C66 C65 C70 121.1(5)
C65 C66 C61 119.7(5)
C65 C66 N4 121.0(5)
C61 C66 N4 119.0(4)
C61 C67 C69 110.1(4)
C61 C67 C68 114.1(5)
C69 C67 C68 110.6(5)
C65 C70 C72 111.7(5)
C65 C70 C71 111.2(5)
C72 C70 C71 109.4(5)

loop_
_geom_bond_atom_site_label_1
_geom_bond_atom_site_label_2
_geom_bond_distance
Li1 O1 1.991(10)
Li1 N2 2.055(10)
Li1 N1 2.117(10)
Li1 N3 2.133(10)
Li2 N5 2.024(10)
Li2 N4 2.111(10)
Li2 N6 2.140(10)
Li2 C18 2.763(10)
O1 C35 1.369(10)
O1 C37 1.443(9)
N1 C14 1.320(6)
N1 C7 1.432(6)
N2 C20 1.465(6)
N2 C16 1.477(6)
N2 C1 1.493(6)
N3 C21 1.321(6)
N3 C28 1.443(6)
N4 C59 1.328(6)
N4 C66 1.436(6)
N5 C54 1.455(6)
N5 C58 1.472(6)
N5 C39 1.501(6)
N6 C52 1.327(6)
N6 C45 1.440(6)
C2 C3 1.388(8)
C2 C7 1.423(7)
C2 C8 1.525(8)
C3 C4 1.372(8)
C4 C5 1.386(8)
C5 C6 1.395(8)
C6 C7 1.412(7)
C6 C11 1.548(8)
C8 C9 1.526(8)
C8 C10 1.544(8)
C11 C13 1.507(9)
C11 C12 1.523(9)
C14 C16 1.431(7)
C14 C15 1.518(7)
C16 C17 1.383(7)
C17 C18 1.396(7)
C18 C19 1.417(7)
C19 C20 1.384(7)
C20 C21 1.435(7)
C21 C22 1.520(7)
C23 C24 1.391(8)
C23 C28 1.425(7)
C23 C29 1.520(8)
C24 C25 1.383(8)
C25 C26 1.385(8)
C26 C27 1.407(7)
C27 C28 1.408(7)
C27 C32 1.524(7)
C29 C30 1.518(9)
C29 C31 1.555(8)
C32 C34 1.533(8)
C32 C33 1.535(8)
C35 C36 1.603(12)
C37 C38 1.534(11)
C40 C41 1.392(7)
C40 C45 1.420(7)
C40 C46 1.519(7)
C41 C42 1.392(8)
C42 C43 1.388(8)
C43 C44 1.398(7)
C44 C45 1.400(7)
C44 C49 1.528(7)
C46 C48 1.522(8)
C46 C47 1.548(8)
C49 C51 1.528(8)
C49 C50 1.533(8)
C52 C54 1.443(7)
C52 C53 1.516(7)
C54 C55 1.375(7)
C55 C56 1.410(7)
C56 C57 1.401(7)
C57 C58 1.386(7)
C58 C59 1.423(7)
C59 C60 1.527(7)
C61 C62 1.394(7)
C61 C66 1.422(7)
C61 C67 1.527(7)
C62 C63 1.390(8)
C63 C64 1.385(8)
C64 C65 1.385(8)
C65 C66 1.410(7)
C65 C70 1.526(8)
C67 C69 1.535(7)
C67 C68 1.542(7)
C70 C72 1.535(9)
C70 C71 1.537(8)
